data_4337832
loop_
_publ_author_name
'Niehaus, Oliver'
'Rodewald, Ute Ch'
'Abdala, Paula M.'
'Touzani, Rachid St'
'Fokwa, Boniface P. T.'
'Janka, Oliver'

_publ_section_title
;
 Synthesis and Theoretical Investigations of the Solid Solution
 CeRu1-xNixAl (x = 0.1-0.95) Showing Cerium Valence Fluctuations.
;
_journal_issue 5
_journal_name_full 'Inorganic chemistry'
_journal_page_first 2471
_journal_page_last 2480
_journal_paper_doi 10.1021/ic402414f
_journal_volume 53
_journal_year 2014
_chemical_formula_sum 'Al Ce Ni0.8 Ru0.2'
_chemical_formula_weight 234.49
_chemical_name_systematic
; 
 ? 
;
_space_group_IT_number 62
_symmetry_cell_setting orthorhombic
_symmetry_space_group_name_Hall '-P 2ac 2n'
_symmetry_space_group_name_H-M 'P n m a'
_atom_sites_solution_primary direct
_atom_sites_solution_secondary difmap
_audit_creation_method SHELXL-97
_cell_angle_alpha 90.00
_cell_angle_beta 90.00
_cell_angle_gamma 90.00
_cell_formula_units_Z 8
_cell_length_a 7.0006(5)
_cell_length_b 4.1854(2)
_cell_length_c 15.6624(10)
_cell_measurement_temperature 293(2)
_cell_volume 458.91(5)
_computing_cell_refinement 'IPDS package'
_computing_data_collection 'IPDS package'
_computing_data_reduction 'IPDS package'
_computing_structure_refinement 'SHELXL-97 (Sheldrick, 1997)'
_computing_structure_solution 'SHELXS-97 (Sheldrick, 1990)'
_diffrn_ambient_temperature 293(2)
_diffrn_measured_fraction_theta_full 0.999
_diffrn_measured_fraction_theta_max 0.999
_diffrn_measurement_device_type 'STOE IPDS-II'
_diffrn_measurement_method 'oscillation mode'
_diffrn_radiation_monochromator graphite
_diffrn_radiation_source 'fine-focus sealed tube'
_diffrn_radiation_type MoK\a
_diffrn_radiation_wavelength 0.71073
_diffrn_reflns_av_R_equivalents 0.0972
_diffrn_reflns_av_sigmaI/netI 0.0687
_diffrn_reflns_limit_h_max 11
_diffrn_reflns_limit_h_min -11
_diffrn_reflns_limit_k_max 6
_diffrn_reflns_limit_k_min -6
_diffrn_reflns_limit_l_max 25
_diffrn_reflns_limit_l_min -25
_diffrn_reflns_number 13757
_diffrn_reflns_theta_full 34.83
_diffrn_reflns_theta_max 34.83
_diffrn_reflns_theta_min 3.19
_exptl_absorpt_coefficient_mu 27.4
_exptl_absorpt_correction_T_max 0.778
_exptl_absorpt_correction_T_min 0.259
_exptl_absorpt_correction_type numerical
_exptl_crystal_colour silver
_exptl_crystal_density_diffrn 6.79
_exptl_crystal_density_method 'not measured'
_exptl_crystal_description needle
_exptl_crystal_F_000 818
_exptl_crystal_size_max 0.100
_exptl_crystal_size_mid 0.020
_exptl_crystal_size_min 0.010
_refine_diff_density_max 1.084
_refine_diff_density_min -1.545
_refine_diff_density_rms 0.321
_refine_ls_extinction_coef 0.00068(4)
_refine_ls_extinction_expression Fc^*^=kFc[1+0.001xFc^2^\l^3^/sin(2\q)]^-1/4^
_refine_ls_extinction_method SHELXL
_refine_ls_goodness_of_fit_ref 0.658
_refine_ls_matrix_type full
_refine_ls_number_parameters 40
_refine_ls_number_reflns 1113
_refine_ls_number_restraints 0
_refine_ls_restrained_S_all 0.658
_refine_ls_R_factor_all 0.0486
_refine_ls_R_factor_gt 0.0201
_refine_ls_shift/su_max 0.001
_refine_ls_shift/su_mean 0.000
_refine_ls_structure_factor_coef Fsqd
_refine_ls_weighting_details 'calc w=1/[\s^2^(Fo^2^)+(0.0000P)^2^+0.0000P] where P=(Fo^2^+2Fc^2^)/3'
_refine_ls_weighting_scheme calc
_refine_ls_wR_factor_gt 0.0201
_refine_ls_wR_factor_ref 0.0219
_reflns_number_gt 726
_reflns_number_total 1113
_reflns_threshold_expression >2sigma(I)
_cod_data_source_file ic402414f_si_002.cif
_cod_data_source_block CeRu0.3Ni0.7Al
_cod_original_sg_symbol_H-M Pnma
_cod_original_formula_sum 'Al Ce Ni0.80 Ru0.20'
_cod_database_code 4337832

loop_
_symmetry_equiv_pos_as_xyz
'x, y, z'
'-x+1/2, -y, z+1/2'
'x+1/2, -y+1/2, -z+1/2'
'-x, y+1/2, -z'
'-x, -y, -z'
'x-1/2, y, -z-1/2'
'-x-1/2, y-1/2, z-1/2'
'x, -y-1/2, z'

loop_
_atom_site_label
_atom_site_type_symbol
_atom_site_fract_x
_atom_site_fract_y
_atom_site_fract_z
_atom_site_U_iso_or_equiv
_atom_site_adp_type
_atom_site_occupancy
_atom_site_symmetry_multiplicity
_atom_site_calc_flag
_atom_site_refinement_flags
Ce1 Ce 0.35333(4) 0.2500 0.060024(18) 0.01158(7) Uani 1 2 d S
Ce2 Ce 0.48082(4) 0.2500 0.278547(18) 0.01071(7) Uani 1 2 d S
Ni1 Ni 0.28997(8) 0.2500 0.42595(4) 0.0121(2) Uani 0.796(8) 2 d SP
Ru1 Ru 0.28997(8) 0.2500 0.42595(4) 0.0121(2) Uani 0.204(8) 2 d SP
Ni2 Ni 0.22986(9) 0.2500 0.68395(4) 0.0136(2) Uani 0.794(8) 2 d SP
Ru2 Ru 0.22986(9) 0.2500 0.68395(4) 0.0136(2) Uani 0.206(8) 2 d SP
Al1 Al 0.3424(2) 0.2500 0.85061(9) 0.0106(3) Uani 1 2 d S
Al2 Al 0.4910(2) 0.2500 0.56227(9) 0.0100(3) Uani 1 2 d S

loop_
_atom_site_aniso_label
_atom_site_aniso_U_11
_atom_site_aniso_U_22
_atom_site_aniso_U_33
_atom_site_aniso_U_23
_atom_site_aniso_U_13
_atom_site_aniso_U_12
Ce1 0.01152(14) 0.01140(13) 0.01182(13) 0.000 -0.00132(12) 0.000
Ce2 0.01013(14) 0.01095(12) 0.01105(12) 0.000 0.00030(11) 0.000
Ni1 0.0127(4) 0.0085(3) 0.0151(4) 0.000 -0.0028(2) 0.000
Ru1 0.0127(4) 0.0085(3) 0.0151(4) 0.000 -0.0028(2) 0.000
Ni2 0.0139(4) 0.0131(4) 0.0139(3) 0.000 0.0015(2) 0.000
Ru2 0.0139(4) 0.0131(4) 0.0139(3) 0.000 0.0015(2) 0.000
Al1 0.0099(7) 0.0104(7) 0.0114(7) 0.000 0.0006(6) 0.000
Al2 0.0097(6) 0.0093(6) 0.0109(6) 0.000 0.0001(7) 0.000

loop_
_atom_type_symbol
_atom_type_description
_atom_type_scat_dispersion_real
_atom_type_scat_dispersion_imag
_atom_type_scat_source
Ce Ce -0.2486 2.6331 'International Tables Vol C Tables 4.2.6.8 and 6.1.1.4'
Ni Ni 0.3393 1.1124 'International Tables Vol C Tables 4.2.6.8 and 6.1.1.4'
Ru Ru -1.2594 0.8363 'International Tables Vol C Tables 4.2.6.8 and 6.1.1.4'
Al Al 0.0645 0.0514 'International Tables Vol C Tables 4.2.6.8 and 6.1.1.4'

loop_
_geom_angle_atom_site_label_1
_geom_angle_atom_site_label_2
_geom_angle_atom_site_label_3
_geom_angle
_geom_angle_site_symmetry_1
_geom_angle_site_symmetry_3
Ru2 Ce1 Ni2 0.00(3) 2_564 2_564
Ru2 Ce1 Ru2 91.84(2) 2_564 2_554
Ni2 Ce1 Ru2 91.84(2) 2_564 2_554
Ru2 Ce1 Ni2 91.84(2) 2_564 2_554
Ni2 Ce1 Ni2 91.84(2) 2_564 2_554
Ru2 Ce1 Ni2 0.00(2) 2_554 2_554
Ru2 Ce1 Ru1 98.721(16) 2_564 6_656
Ni2 Ce1 Ru1 98.721(16) 2_564 6_656
Ru2 Ce1 Ru1 98.721(16) 2_554 6_656
Ni2 Ce1 Ru1 98.721(16) 2_554 6_656
Ru2 Ce1 Ni1 98.721(16) 2_564 6_656
Ni2 Ce1 Ni1 98.721(16) 2_564 6_656
Ru2 Ce1 Ni1 98.721(16) 2_554 6_656
Ni2 Ce1 Ni1 98.721(16) 2_554 6_656
Ru1 Ce1 Ni1 0.00(2) 6_656 6_656
Ru2 Ce1 Ru1 149.692(19) 2_564 2_554
Ni2 Ce1 Ru1 149.692(19) 2_564 2_554
Ru2 Ce1 Ru1 84.413(13) 2_554 2_554
Ni2 Ce1 Ru1 84.413(13) 2_554 2_554
Ru1 Ce1 Ru1 111.580(13) 6_656 2_554
Ni1 Ce1 Ru1 111.580(13) 6_656 2_554
Ru2 Ce1 Ni1 149.692(19) 2_564 2_554
Ni2 Ce1 Ni1 149.692(19) 2_564 2_554
Ru2 Ce1 Ni1 84.413(13) 2_554 2_554
Ni2 Ce1 Ni1 84.413(13) 2_554 2_554
Ru1 Ce1 Ni1 111.580(13) 6_656 2_554
Ni1 Ce1 Ni1 111.580(13) 6_656 2_554
Ru1 Ce1 Ni1 0.000(16) 2_554 2_554
Ru2 Ce1 Ru1 84.413(13) 2_564 2_564
Ni2 Ce1 Ru1 84.413(13) 2_564 2_564
Ru2 Ce1 Ru1 149.692(19) 2_554 2_564
Ni2 Ce1 Ru1 149.692(19) 2_554 2_564
Ru1 Ce1 Ru1 111.580(13) 6_656 2_564
Ni1 Ce1 Ru1 111.580(13) 6_656 2_564
Ru1 Ce1 Ru1 83.923(18) 2_554 2_564
Ni1 Ce1 Ru1 83.923(18) 2_554 2_564
Ru2 Ce1 Ni1 84.413(13) 2_564 2_564
Ni2 Ce1 Ni1 84.413(13) 2_564 2_564
Ru2 Ce1 Ni1 149.692(19) 2_554 2_564
Ni2 Ce1 Ni1 149.692(19) 2_554 2_564
Ru1 Ce1 Ni1 111.580(13) 6_656 2_564
Ni1 Ce1 Ni1 111.580(13) 6_656 2_564
Ru1 Ce1 Ni1 83.923(18) 2_554 2_564
Ni1 Ce1 Ni1 83.923(18) 2_554 2_564
Ru1 Ce1 Ni1 0.00(3) 2_564 2_564
Ru2 Ce1 Al2 104.00(2) 2_564 6_556
Ni2 Ce1 Al2 104.00(2) 2_564 6_556
Ru2 Ce1 Al2 104.00(2) 2_554 6_556
Ni2 Ce1 Al2 104.00(2) 2_554 6_556
Ru1 Ce1 Al2 147.05(3) 6_656 6_556
Ni1 Ce1 Al2 147.05(3) 6_656 6_556
Ru1 Ce1 Al2 48.691(15) 2_554 6_556
Ni1 Ce1 Al2 48.691(15) 2_554 6_556
Ru1 Ce1 Al2 48.691(15) 2_564 6_556
Ni1 Ce1 Al2 48.691(15) 2_564 6_556
Ru2 Ce1 Al2 108.22(3) 2_564 2_554
Ni2 Ce1 Al2 108.22(3) 2_564 2_554
Ru2 Ce1 Al2 51.01(3) 2_554 2_554
Ni2 Ce1 Al2 51.01(3) 2_554 2_554
Ru1 Ce1 Al2 138.793(17) 6_656 2_554
Ni1 Ce1 Al2 138.793(17) 6_656 2_554
Ru1 Ce1 Al2 47.71(3) 2_554 2_554
Ni1 Ce1 Al2 47.71(3) 2_554 2_554
Ru1 Ce1 Al2 101.75(2) 2_564 2_554
Ni1 Ce1 Al2 101.75(2) 2_564 2_554
Al2 Ce1 Al2 53.42(3) 6_556 2_554
Ru2 Ce1 Al2 51.01(3) 2_564 2_564
Ni2 Ce1 Al2 51.01(3) 2_564 2_564
Ru2 Ce1 Al2 108.22(3) 2_554 2_564
Ni2 Ce1 Al2 108.22(3) 2_554 2_564
Ru1 Ce1 Al2 138.793(17) 6_656 2_564
Ni1 Ce1 Al2 138.793(17) 6_656 2_564
Ru1 Ce1 Al2 101.75(2) 2_554 2_564
Ni1 Ce1 Al2 101.75(2) 2_554 2_564
Ru1 Ce1 Al2 47.71(3) 2_564 2_564
Ni1 Ce1 Al2 47.71(3) 2_564 2_564
Al2 Ce1 Al2 53.42(3) 6_556 2_564
Al2 Ce1 Al2 81.92(3) 2_554 2_564
Ru2 Ce1 Al1 131.412(13) 2_564 1_554
Ni2 Ce1 Al1 131.412(13) 2_564 1_554
Ru2 Ce1 Al1 131.412(13) 2_554 1_554
Ni2 Ce1 Al1 131.412(13) 2_554 1_554
Ru1 Ce1 Al1 95.44(3) 6_656 1_554
Ni1 Ce1 Al1 95.44(3) 6_656 1_554
Ru1 Ce1 Al1 47.295(16) 2_554 1_554
Ni1 Ce1 Al1 47.295(16) 2_554 1_554
Ru1 Ce1 Al1 47.295(16) 2_564 1_554
Ni1 Ce1 Al1 47.295(16) 2_564 1_554
Al2 Ce1 Al1 51.61(4) 6_556 1_554
Al2 Ce1 Al1 89.63(3) 2_554 1_554
Al2 Ce1 Al1 89.63(3) 2_564 1_554
Ru2 Ce1 Al1 52.44(3) 2_564 5_666
Ni2 Ce1 Al1 52.44(3) 2_564 5_666
Ru2 Ce1 Al1 107.59(2) 2_554 5_666
Ni2 Ce1 Al1 107.59(2) 2_554 5_666
Ru1 Ce1 Al1 47.58(2) 6_656 5_666
Ni1 Ce1 Al1 47.58(2) 6_656 5_666
Ru1 Ce1 Al1 156.36(3) 2_554 5_666
Ni1 Ce1 Al1 156.36(3) 2_554 5_666
Ru1 Ce1 Al1 93.87(2) 2_564 5_666
Ni1 Ce1 Al1 93.87(2) 2_564 5_666
Al2 Ce1 Al1 140.460(18) 6_556 5_666
Al2 Ce1 Al1 154.03(4) 2_554 5_666
Al2 Ce1 Al1 93.84(3) 2_564 5_666
Al1 Ce1 Al1 116.06(3) 1_554 5_666
Ru2 Ce1 Al1 107.59(2) 2_564 5_656
Ni2 Ce1 Al1 107.59(2) 2_564 5_656
Ru2 Ce1 Al1 52.44(3) 2_554 5_656
Ni2 Ce1 Al1 52.44(3) 2_554 5_656
Ru1 Ce1 Al1 47.58(2) 6_656 5_656
Ni1 Ce1 Al1 47.58(2) 6_656 5_656
Ru1 Ce1 Al1 93.87(2) 2_554 5_656
Ni1 Ce1 Al1 93.87(2) 2_554 5_656
Ru1 Ce1 Al1 156.36(3) 2_564 5_656
Ni1 Ce1 Al1 156.36(3) 2_564 5_656
Al2 Ce1 Al1 140.460(18) 6_556 5_656
Al2 Ce1 Al1 93.84(3) 2_554 5_656
Al2 Ce1 Al1 154.03(4) 2_564 5_656
Al1 Ce1 Al1 116.06(3) 1_554 5_656
Al1 Ce1 Al1 78.78(4) 5_666 5_656
Ru2 Ce1 Ce1 92.632(11) 2_564 5_665
Ni2 Ce1 Ce1 92.632(11) 2_564 5_665
Ru2 Ce1 Ce1 155.390(18) 2_554 5_665
Ni2 Ce1 Ce1 155.390(18) 2_554 5_665
Ru1 Ce1 Ce1 56.677(12) 6_656 5_665
Ni1 Ce1 Ce1 56.677(12) 6_656 5_665
Ru1 Ce1 Ce1 103.208(16) 2_554 5_665
Ni1 Ce1 Ce1 103.208(16) 2_554 5_665
Ru1 Ce1 Ce1 54.904(12) 2_564 5_665
Ni1 Ce1 Ce1 54.904(12) 2_564 5_665
Al2 Ce1 Ce1 98.35(2) 6_556 5_665
Al2 Ce1 Ce1 147.67(3) 2_554 5_665
Al2 Ce1 Ce1 93.28(2) 2_564 5_665
Al1 Ce1 Ce1 58.27(2) 1_554 5_665
Al1 Ce1 Ce1 57.80(3) 5_666 5_665
Al1 Ce1 Ce1 103.27(3) 5_656 5_665
Ru2 Ce1 Ce1 155.390(18) 2_564 5_655
Ni2 Ce1 Ce1 155.390(18) 2_564 5_655
Ru2 Ce1 Ce1 92.632(11) 2_554 5_655
Ni2 Ce1 Ce1 92.632(11) 2_554 5_655
Ru1 Ce1 Ce1 56.677(12) 6_656 5_655
Ni1 Ce1 Ce1 56.677(12) 6_656 5_655
Ru1 Ce1 Ce1 54.904(12) 2_554 5_655
Ni1 Ce1 Ce1 54.904(12) 2_554 5_655
Ru1 Ce1 Ce1 103.208(16) 2_564 5_655
Ni1 Ce1 Ce1 103.208(16) 2_564 5_655
Al2 Ce1 Ce1 98.35(2) 6_556 5_655
Al2 Ce1 Ce1 93.28(2) 2_554 5_655
Al2 Ce1 Ce1 147.67(3) 2_564 5_655
Al1 Ce1 Ce1 58.27(2) 1_554 5_655
Al1 Ce1 Ce1 103.27(3) 5_666 5_655
Al1 Ce1 Ce1 57.80(3) 5_656 5_655
Ce1 Ce1 Ce1 73.856(12) 5_665 5_655
Ru2 Ce1 Ce2 53.538(12) 2_564 .
Ni2 Ce1 Ce2 53.538(12) 2_564 .
Ru2 Ce1 Ce2 53.538(12) 2_554 .
Ni2 Ce1 Ce2 53.538(12) 2_554 .
Ru1 Ce1 Ce2 71.273(13) 6_656 .
Ni1 Ce1 Ce2 71.273(13) 6_656 .
Ru1 Ce1 Ce2 136.898(9) 2_554 .
Ni1 Ce1 Ce2 136.898(9) 2_554 .
Ru1 Ce1 Ce2 136.898(10) 2_564 .
Ni1 Ce1 Ce2 136.898(10) 2_564 .
Al2 Ce1 Ce2 141.67(3) 6_556 .
Al2 Ce1 Ce2 100.36(3) 2_554 .
Al2 Ce1 Ce2 100.36(3) 2_564 .
Al1 Ce1 Ce2 166.72(3) 1_554 .
Al1 Ce1 Ce2 54.99(2) 5_666 .
Al1 Ce1 Ce2 54.99(2) 5_656 .
Ce1 Ce1 Ce2 111.937(12) 5_665 .
Ce1 Ce1 Ce2 111.937(12) 5_655 .
Ru2 Ce1 Ce2 52.604(11) 2_564 6_556
Ni2 Ce1 Ce2 52.604(11) 2_564 6_556
Ru2 Ce1 Ce2 52.604(11) 2_554 6_556
Ni2 Ce1 Ce2 52.604(11) 2_554 6_556
Ru1 Ce1 Ce2 131.774(14) 6_656 6_556
Ni1 Ce1 Ce2 131.774(14) 6_656 6_556
Ru1 Ce1 Ce2 103.705(13) 2_554 6_556
Ni1 Ce1 Ce2 103.705(13) 2_554 6_556
Ru1 Ce1 Ce2 103.705(13) 2_564 6_556
Ni1 Ce1 Ce2 103.705(13) 2_564 6_556
Al2 Ce1 Ce2 81.17(3) 6_556 6_556
Al2 Ce1 Ce2 56.65(2) 2_554 6_556
Al2 Ce1 Ce2 56.65(2) 2_564 6_556
Al1 Ce1 Ce2 132.78(3) 1_554 6_556
Al1 Ce1 Ce2 99.69(3) 5_666 6_556
Al1 Ce1 Ce2 99.69(3) 5_656 6_556
Ce1 Ce1 Ce2 143.041(6) 5_665 6_556
Ce1 Ce1 Ce2 143.041(6) 5_655 6_556
Ce2 Ce1 Ce2 60.502(7) . 6_556
Ru2 Ce1 Ni1 76.310(14) 2_564 6_556
Ni2 Ce1 Ni1 76.310(14) 2_564 6_556
Ru2 Ce1 Ni1 76.310(14) 2_554 6_556
Ni2 Ce1 Ni1 76.310(14) 2_554 6_556
Ru1 Ce1 Ni1 172.70(2) 6_656 6_556
Ni1 Ce1 Ni1 172.70(2) 6_656 6_556
Ru1 Ce1 Ni1 73.579(14) 2_554 6_556
Ni1 Ce1 Ni1 73.579(14) 2_554 6_556
Ru1 Ce1 Ni1 73.579(14) 2_564 6_556
Ni1 Ce1 Ni1 73.579(14) 2_564 6_556
Al2 Ce1 Ni1 40.25(3) 6_556 6_556
Al2 Ce1 Ni1 41.017(17) 2_554 6_556
Al2 Ce1 Ni1 41.017(17) 2_564 6_556
Al1 Ce1 Ni1 91.86(3) 1_554 6_556
Al1 Ce1 Ni1 128.41(3) 5_666 6_556
Al1 Ce1 Ni1 128.41(3) 5_656 6_556
Ce1 Ce1 Ni1 128.222(11) 5_665 6_556
Ce1 Ce1 Ni1 128.222(11) 5_655 6_556
Ce2 Ce1 Ni1 101.426(12) . 6_556
Ce2 Ce1 Ni1 40.924(11) 6_556 6_556
Ru2 Ce1 Ce1 135.922(10) 2_564 1_545
Ni2 Ce1 Ce1 135.922(10) 2_564 1_545
Ru2 Ce1 Ce1 44.078(10) 2_554 1_545
Ni2 Ce1 Ce1 44.078(10) 2_554 1_545
Ru1 Ce1 Ce1 90.0 6_656 1_545
Ni1 Ce1 Ce1 90.0 6_656 1_545
Ru1 Ce1 Ce1 48.038(9) 2_554 1_545
Ni1 Ce1 Ce1 48.038(9) 2_554 1_545
Ru1 Ce1 Ce1 131.961(9) 2_564 1_545
Ni1 Ce1 Ce1 131.961(9) 2_564 1_545
Al2 Ce1 Ce1 90.0 6_556 1_545
Al2 Ce1 Ce1 49.038(17) 2_554 1_545
Al2 Ce1 Ce1 130.961(17) 2_564 1_545
Al1 Ce1 Ce1 90.0 1_554 1_545
Al1 Ce1 Ce1 129.391(19) 5_666 1_545
Al1 Ce1 Ce1 50.609(19) 5_656 1_545
Ce1 Ce1 Ce1 126.928(6) 5_665 1_545
Ce1 Ce1 Ce1 53.072(6) 5_655 1_545
Ce2 Ce1 Ce1 90.0 . 1_545
Ce2 Ce1 Ce1 90.0 6_556 1_545
Ni1 Ce1 Ce1 90.0 6_556 1_545
Ru2 Ce1 Ce1 44.078(10) 2_564 1_565
Ni2 Ce1 Ce1 44.078(10) 2_564 1_565
Ru2 Ce1 Ce1 135.922(10) 2_554 1_565
Ni2 Ce1 Ce1 135.922(10) 2_554 1_565
Ru1 Ce1 Ce1 90.0 6_656 1_565
Ni1 Ce1 Ce1 90.0 6_656 1_565
Ru1 Ce1 Ce1 131.961(9) 2_554 1_565
Ni1 Ce1 Ce1 131.961(9) 2_554 1_565
Ru1 Ce1 Ce1 48.038(9) 2_564 1_565
Ni1 Ce1 Ce1 48.038(9) 2_564 1_565
Al2 Ce1 Ce1 90.0 6_556 1_565
Al2 Ce1 Ce1 130.961(17) 2_554 1_565
Al2 Ce1 Ce1 49.038(17) 2_564 1_565
Al1 Ce1 Ce1 90.0 1_554 1_565
Al1 Ce1 Ce1 50.609(19) 5_666 1_565
Al1 Ce1 Ce1 129.391(19) 5_656 1_565
Ce1 Ce1 Ce1 53.072(6) 5_665 1_565
Ce1 Ce1 Ce1 126.928(6) 5_655 1_565
Ce2 Ce1 Ce1 90.0 . 1_565
Ce2 Ce1 Ce1 90.0 6_556 1_565
Ni1 Ce1 Ce1 90.0 6_556 1_565
Ce1 Ce1 Ce1 180.000(16) 1_545 1_565
Ni1 Ce2 Ru2 100.591(16) . 2_554
Ni1 Ce2 Ni2 100.591(16) . 2_554
Ru2 Ce2 Ni2 0.00(3) 2_554 2_554
Ni1 Ce2 Ru2 100.591(16) . 2_564
Ru2 Ce2 Ru2 90.058(19) 2_554 2_564
Ni2 Ce2 Ru2 90.058(19) 2_554 2_564
Ni1 Ce2 Ni2 100.591(16) . 2_564
Ru2 Ce2 Ni2 90.058(19) 2_554 2_564
Ni2 Ce2 Ni2 90.058(19) 2_554 2_564
Ru2 Ce2 Ni2 0.00(3) 2_564 2_564
Ni1 Ce2 Ru2 99.808(16) . 5_666
Ru2 Ce2 Ru2 159.597(16) 2_554 5_666
Ni2 Ce2 Ru2 159.597(16) 2_554 5_666
Ru2 Ce2 Ru2 86.596(10) 2_564 5_666
Ni2 Ce2 Ru2 86.596(10) 2_564 5_666
Ni1 Ce2 Ni2 99.808(16) . 5_666
Ru2 Ce2 Ni2 159.597(16) 2_554 5_666
Ni2 Ce2 Ni2 159.597(16) 2_554 5_666
Ru2 Ce2 Ni2 86.596(10) 2_564 5_666
Ni2 Ce2 Ni2 86.596(10) 2_564 5_666
Ru2 Ce2 Ni2 0.00(3) 5_666 5_666
Ni1 Ce2 Ru2 99.808(16) . 5_656
Ru2 Ce2 Ru2 86.596(10) 2_554 5_656
Ni2 Ce2 Ru2 86.596(10) 2_554 5_656
Ru2 Ce2 Ru2 159.597(16) 2_564 5_656
Ni2 Ce2 Ru2 159.597(16) 2_564 5_656
Ru2 Ce2 Ru2 89.558(19) 5_666 5_656
Ni2 Ce2 Ru2 89.558(19) 5_666 5_656
Ni1 Ce2 Ni2 99.808(16) . 5_656
Ru2 Ce2 Ni2 86.596(10) 2_554 5_656
Ni2 Ce2 Ni2 86.596(10) 2_554 5_656
Ru2 Ce2 Ni2 159.597(16) 2_564 5_656
Ni2 Ce2 Ni2 159.597(16) 2_564 5_656
Ru2 Ce2 Ni2 89.558(19) 5_666 5_656
Ni2 Ce2 Ni2 89.558(19) 5_666 5_656
Ru2 Ce2 Ni2 0.00(3) 5_656 5_656
Ni1 Ce2 Al1 138.552(19) . 5_656
Ru2 Ce2 Al1 53.60(3) 2_554 5_656
Ni2 Ce2 Al1 53.60(3) 2_554 5_656
Ru2 Ce2 Al1 110.05(3) 2_564 5_656
Ni2 Ce2 Al1 110.05(3) 2_564 5_656
Ru2 Ce2 Al1 109.02(3) 5_666 5_656
Ni2 Ce2 Al1 109.02(3) 5_666 5_656
Ru2 Ce2 Al1 52.68(3) 5_656 5_656
Ni2 Ce2 Al1 52.68(3) 5_656 5_656
Ni1 Ce2 Al1 138.552(19) . 5_666
Ru2 Ce2 Al1 110.05(3) 2_554 5_666
Ni2 Ce2 Al1 110.05(3) 2_554 5_666
Ru2 Ce2 Al1 53.60(3) 2_564 5_666
Ni2 Ce2 Al1 53.60(3) 2_564 5_666
Ru2 Ce2 Al1 52.68(3) 5_666 5_666
Ni2 Ce2 Al1 52.68(3) 5_666 5_666
Ru2 Ce2 Al1 109.02(3) 5_656 5_666
Ni2 Ce2 Al1 109.02(3) 5_656 5_666
Al1 Ce2 Al1 82.86(4) 5_656 5_666
Ni1 Ce2 Al2 50.85(2) . 5_666
Ru2 Ce2 Al2 150.13(3) 2_554 5_666
Ni2 Ce2 Al2 150.13(3) 2_554 5_666
Ru2 Ce2 Al2 87.66(2) 2_564 5_666
Ni2 Ce2 Al2 87.66(2) 2_564 5_666
Ru2 Ce2 Al2 49.87(3) 5_666 5_666
Ni2 Ce2 Al2 49.87(3) 5_666 5_666
Ru2 Ce2 Al2 105.05(2) 5_656 5_666
Ni2 Ce2 Al2 105.05(2) 5_656 5_666
Al1 Ce2 Al2 152.87(4) 5_656 5_666
Al1 Ce2 Al2 92.33(3) 5_666 5_666
Ni1 Ce2 Al2 50.85(2) . 5_656
Ru2 Ce2 Al2 87.66(2) 2_554 5_656
Ni2 Ce2 Al2 87.66(2) 2_554 5_656
Ru2 Ce2 Al2 150.13(3) 2_564 5_656
Ni2 Ce2 Al2 150.13(3) 2_564 5_656
Ru2 Ce2 Al2 105.05(2) 5_666 5_656
Ni2 Ce2 Al2 105.05(2) 5_666 5_656
Ru2 Ce2 Al2 49.87(3) 5_656 5_656
Ni2 Ce2 Al2 49.87(3) 5_656 5_656
Al1 Ce2 Al2 92.33(3) 5_656 5_656
Al1 Ce2 Al2 152.87(4) 5_666 5_656
Al2 Ce2 Al2 79.84(3) 5_666 5_656
Ni1 Ce2 Al1 49.99(2) . 2_554
Ru2 Ce2 Al1 51.50(3) 2_554 2_554
Ni2 Ce2 Al1 51.50(3) 2_554 2_554
Ru2 Ce2 Al1 106.23(3) 2_564 2_554
Ni2 Ce2 Al1 106.23(3) 2_564 2_554
Ru2 Ce2 Al1 148.33(3) 5_666 2_554
Ni2 Ce2 Al1 148.33(3) 5_666 2_554
Ru2 Ce2 Al1 87.30(2) 5_656 2_554
Ni2 Ce2 Al1 87.30(2) 5_656 2_554
Al1 Ce2 Al1 93.89(3) 5_656 2_554
Al1 Ce2 Al1 155.71(4) 5_666 2_554
Al2 Ce2 Al1 100.84(3) 5_666 2_554
Al2 Ce2 Al1 50.93(3) 5_656 2_554
Ni1 Ce2 Al1 49.99(2) . 2_564
Ru2 Ce2 Al1 106.23(3) 2_554 2_564
Ni2 Ce2 Al1 106.23(3) 2_554 2_564
Ru2 Ce2 Al1 51.50(3) 2_564 2_564
Ni2 Ce2 Al1 51.50(3) 2_564 2_564
Ru2 Ce2 Al1 87.30(2) 5_666 2_564
Ni2 Ce2 Al1 87.30(2) 5_666 2_564
Ru2 Ce2 Al1 148.33(3) 5_656 2_564
Ni2 Ce2 Al1 148.33(3) 5_656 2_564
Al1 Ce2 Al1 155.71(4) 5_656 2_564
Al1 Ce2 Al1 93.89(3) 5_666 2_564
Al2 Ce2 Al1 50.93(3) 5_666 2_564
Al2 Ce2 Al1 100.84(3) 5_656 2_564
Al1 Ce2 Al1 79.22(4) 2_554 2_564
Ni1 Ce2 Ce1 135.326(17) . .
Ru2 Ce2 Ce1 52.375(12) 2_554 .
Ni2 Ce2 Ce1 52.375(12) 2_554 .
Ru2 Ce2 Ce1 52.375(11) 2_564 .
Ni2 Ce2 Ce1 52.375(11) 2_564 .
Ru2 Ce2 Ce1 111.305(14) 5_666 .
Ni2 Ce2 Ce1 111.305(14) 5_666 .
Ru2 Ce2 Ce1 111.305(14) 5_656 .
Ni2 Ce2 Ce1 111.305(14) 5_656 .
Al1 Ce2 Ce1 58.65(3) 5_656 .
Al1 Ce2 Ce1 58.65(3) 5_666 .
Al2 Ce2 Ce1 139.031(17) 5_666 .
Al2 Ce2 Ce1 139.031(17) 5_656 .
Al1 Ce2 Ce1 99.14(3) 2_554 .
Al1 Ce2 Ce1 99.14(3) 2_564 .
Ni1 Ce2 Ce2 134.390(18) . 6_656
Ru2 Ce2 Ce2 111.045(15) 2_554 6_656
Ni2 Ce2 Ce2 111.045(15) 2_554 6_656
Ru2 Ce2 Ce2 111.045(15) 2_564 6_656
Ni2 Ce2 Ce2 111.045(15) 2_564 6_656
Ru2 Ce2 Ce2 52.296(11) 5_666 6_656
Ni2 Ce2 Ce2 52.296(11) 5_666 6_656
Ru2 Ce2 Ce2 52.296(11) 5_656 6_656
Ni2 Ce2 Ce2 52.296(11) 5_656 6_656
Al1 Ce2 Ce2 57.50(3) 5_656 6_656
Al1 Ce2 Ce2 57.50(3) 5_666 6_656
Al2 Ce2 Ce2 97.50(3) 5_666 6_656
Al2 Ce2 Ce2 97.50(3) 5_656 6_656
Al1 Ce2 Ce2 138.86(2) 2_554 6_656
Al1 Ce2 Ce2 138.86(2) 2_564 6_656
Ce1 Ce2 Ce2 90.284(12) . 6_656
Ni1 Ce2 Ce2 74.272(15) . 6_556
Ru2 Ce2 Ce2 52.623(12) 2_554 6_556
Ni2 Ce2 Ce2 52.623(12) 2_554 6_556
Ru2 Ce2 Ce2 52.623(12) 2_564 6_556
Ni2 Ce2 Ce2 52.623(12) 2_564 6_556
Ru2 Ce2 Ce2 135.191(9) 5_666 6_556
Ni2 Ce2 Ce2 135.191(9) 5_666 6_556
Ru2 Ce2 Ce2 135.191(9) 5_656 6_556
Ni2 Ce2 Ce2 135.191(9) 5_656 6_556
Al1 Ce2 Ce2 102.75(3) 5_656 6_556
Al1 Ce2 Ce2 102.75(3) 5_666 6_556
Al2 Ce2 Ce2 104.35(2) 5_666 6_556
Al2 Ce2 Ce2 104.35(2) 5_656 6_556
Al1 Ce2 Ce2 54.35(3) 2_554 6_556
Al1 Ce2 Ce2 54.35(3) 2_564 6_556
Ce1 Ce2 Ce2 61.054(10) . 6_556
Ce2 Ce2 Ce2 151.338(18) 6_656 6_556
Ni1 Ce2 Ce1 75.945(16) . 6_656
Ru2 Ce2 Ce1 134.962(9) 2_554 6_656
Ni2 Ce2 Ce1 134.962(9) 2_554 6_656
Ru2 Ce2 Ce1 134.962(9) 2_564 6_656
Ni2 Ce2 Ce1 134.962(9) 2_564 6_656
Ru2 Ce2 Ce1 51.165(11) 5_666 6_656
Ni2 Ce2 Ce1 51.165(11) 5_666 6_656
Ru2 Ce2 Ce1 51.165(11) 5_656 6_656
Ni2 Ce2 Ce1 51.165(11) 5_656 6_656
Al1 Ce2 Ce1 99.46(3) 5_656 6_656
Al1 Ce2 Ce1 99.46(3) 5_666 6_656
Al2 Ce2 Ce1 54.86(2) 5_666 6_656
Al2 Ce2 Ce1 54.86(2) 5_656 6_656
Al1 Ce2 Ce1 104.81(3) 2_554 6_656
Al1 Ce2 Ce1 104.81(3) 2_564 6_656
Ce1 Ce2 Ce1 148.729(12) . 6_656
Ce2 Ce2 Ce1 58.445(9) 6_656 6_656
Ce2 Ce2 Ce1 150.217(13) 6_556 6_656
Ni1 Ce2 Ni1 176.01(2) . 6_656
Ru2 Ce2 Ni1 82.191(15) 2_554 6_656
Ni2 Ce2 Ni1 82.191(15) 2_554 6_656
Ru2 Ce2 Ni1 82.191(15) 2_564 6_656
Ni2 Ce2 Ni1 82.191(15) 2_564 6_656
Ru2 Ce2 Ni1 77.415(15) 5_666 6_656
Ni2 Ce2 Ni1 77.415(15) 5_666 6_656
Ru2 Ce2 Ni1 77.415(15) 5_656 6_656
Ni2 Ce2 Ni1 77.415(15) 5_656 6_656
Al1 Ce2 Ni1 41.495(19) 5_656 6_656
Al1 Ce2 Ni1 41.495(19) 5_666 6_656
Al2 Ce2 Ni1 126.84(2) 5_666 6_656
Al2 Ce2 Ni1 126.84(2) 5_656 6_656
Al1 Ce2 Ni1 132.14(2) 2_554 6_656
Al1 Ce2 Ni1 132.14(2) 2_564 6_656
Ce1 Ce2 Ni1 48.663(11) . 6_656
Ce2 Ce2 Ni1 41.621(12) 6_656 6_656
Ce2 Ce2 Ni1 109.718(15) 6_556 6_656
Ce1 Ce2 Ni1 100.066(14) 6_656 6_656
Ni1 Ce2 Ce2 90.0 . 1_565
Ru2 Ce2 Ce2 135.029(9) 2_554 1_565
Ni2 Ce2 Ce2 135.029(9) 2_554 1_565
Ru2 Ce2 Ce2 44.970(9) 2_564 1_565
Ni2 Ce2 Ce2 44.970(9) 2_564 1_565
Ru2 Ce2 Ce2 45.222(10) 5_666 1_565
Ni2 Ce2 Ce2 45.222(10) 5_666 1_565
Ru2 Ce2 Ce2 134.779(9) 5_656 1_565
Ni2 Ce2 Ce2 134.779(9) 5_656 1_565
Al1 Ce2 Ce2 131.428(19) 5_656 1_565
Al1 Ce2 Ce2 48.571(19) 5_666 1_565
Al2 Ce2 Ce2 50.079(16) 5_666 1_565
Al2 Ce2 Ce2 129.922(16) 5_656 1_565
Al1 Ce2 Ce2 129.61(2) 2_554 1_565
Al1 Ce2 Ce2 50.39(2) 2_564 1_565
Ce1 Ce2 Ce2 90.000(1) . 1_565
Ce2 Ce2 Ce2 90.0 6_656 1_565
Ce2 Ce2 Ce2 90.000(1) 6_556 1_565
Ce1 Ce2 Ce2 90.0 6_656 1_565
Ni1 Ce2 Ce2 90.000(1) 6_656 1_565
Ni1 Ce2 Ce2 90.0 . 1_545
Ru2 Ce2 Ce2 44.970(9) 2_554 1_545
Ni2 Ce2 Ce2 44.970(9) 2_554 1_545
Ru2 Ce2 Ce2 135.029(10) 2_564 1_545
Ni2 Ce2 Ce2 135.029(10) 2_564 1_545
Ru2 Ce2 Ce2 134.779(9) 5_666 1_545
Ni2 Ce2 Ce2 134.779(9) 5_666 1_545
Ru2 Ce2 Ce2 45.222(9) 5_656 1_545
Ni2 Ce2 Ce2 45.222(9) 5_656 1_545
Al1 Ce2 Ce2 48.571(19) 5_656 1_545
Al1 Ce2 Ce2 131.428(19) 5_666 1_545
Al2 Ce2 Ce2 129.922(16) 5_666 1_545
Al2 Ce2 Ce2 50.079(16) 5_656 1_545
Al1 Ce2 Ce2 50.391(19) 2_554 1_545
Al1 Ce2 Ce2 129.61(2) 2_564 1_545
Ce1 Ce2 Ce2 90.0 . 1_545
Ce2 Ce2 Ce2 90.0 6_656 1_545
Ce2 Ce2 Ce2 90.0 6_556 1_545
Ce1 Ce2 Ce2 90.0 6_656 1_545
Ni1 Ce2 Ce2 90.0 6_656 1_545
Ce2 Ce2 Ce2 180.0 1_565 1_545
Al2 Ni1 Al1 125.50(3) . 2_554
Al2 Ni1 Al1 125.50(3) . 2_564
Al1 Ni1 Al1 108.72(6) 2_554 2_564
Al2 Ni1 Al2 67.44(4) . 5_666
Al1 Ni1 Al2 153.98(5) 2_554 5_666
Al1 Ni1 Al2 65.85(4) 2_564 5_666
Al2 Ni1 Al2 67.44(4) . 5_656
Al1 Ni1 Al2 65.85(4) 2_554 5_656
Al1 Ni1 Al2 153.98(5) 2_564 5_656
Al2 Ni1 Al2 107.14(5) 5_666 5_656
Al2 Ni1 Ce2 116.55(4) . .
Al1 Ni1 Ce2 77.51(4) 2_554 .
Al1 Ni1 Ce2 77.51(4) 2_564 .
Al2 Ni1 Ce2 76.47(3) 5_666 .
Al2 Ni1 Ce2 76.47(3) 5_656 .
Al2 Ni1 Ce1 119.28(4) . 6_556
Al1 Ni1 Ce1 70.96(4) 2_554 6_556
Al1 Ni1 Ce1 70.96(4) 2_564 6_556
Al2 Ni1 Ce1 125.66(3) 5_666 6_556
Al2 Ni1 Ce1 125.66(3) 5_656 6_556
Ce2 Ni1 Ce1 124.17(2) . 6_556
Al2 Ni1 Ce1 67.43(3) . 2_565
Al1 Ni1 Ce1 137.35(4) 2_554 2_565
Al1 Ni1 Ce1 69.43(3) 2_564 2_565
Al2 Ni1 Ce1 66.63(3) 5_666 2_565
Al2 Ni1 Ce1 132.79(4) 5_656 2_565
Ce2 Ni1 Ce1 137.840(9) . 2_565
Ce1 Ni1 Ce1 68.420(13) 6_556 2_565
Al2 Ni1 Ce1 67.43(3) . 2
Al1 Ni1 Ce1 69.43(3) 2_554 2
Al1 Ni1 Ce1 137.35(4) 2_564 2
Al2 Ni1 Ce1 132.79(4) 5_666 2
Al2 Ni1 Ce1 66.63(3) 5_656 2
Ce2 Ni1 Ce1 137.840(9) . 2
Ce1 Ni1 Ce1 68.420(13) 6_556 2
Ce1 Ni1 Ce1 83.924(18) 2_565 2
Al2 Ni1 Ce2 179.34(4) . 6_556
Al1 Ni1 Ce2 54.46(3) 2_554 6_556
Al1 Ni1 Ce2 54.46(3) 2_564 6_556
Al2 Ni1 Ce2 112.88(3) 5_666 6_556
Al2 Ni1 Ce2 112.88(3) 5_656 6_556
Ce2 Ni1 Ce2 64.107(13) . 6_556
Ce1 Ni1 Ce2 60.063(12) 6_556 6_556
Ce1 Ni1 Ce2 112.116(15) 2_565 6_556
Ce1 Ni1 Ce2 112.116(15) 2 6_556
Al2 Ni1 Ce1 53.42(3) . 6_656
Al1 Ni1 Ce1 112.64(4) 2_554 6_656
Al1 Ni1 Ce1 112.64(4) 2_564 6_656
Al2 Ni1 Ce1 53.66(3) 5_666 6_656
Al2 Ni1 Ce1 53.66(3) 5_656 6_656
Ce2 Ni1 Ce1 63.130(14) . 6_656
Ce1 Ni1 Ce1 172.70(2) 6_556 6_656
Ce1 Ni1 Ce1 106.421(14) 2_565 6_656
Ce1 Ni1 Ce1 106.421(14) 2 6_656
Ce2 Ni1 Ce1 127.237(17) 6_556 6_656
Al2 Ni1 Ni2 39.33(3) . .
Al1 Ni1 Ni2 114.74(3) 2_554 .
Al1 Ni1 Ni2 114.74(3) 2_564 .
Al2 Ni1 Ni2 89.46(3) 5_666 .
Al2 Ni1 Ni2 89.46(3) 5_656 .
Ce2 Ni1 Ni2 155.89(2) . .
Ce1 Ni1 Ni2 79.943(16) 6_556 .
Ce1 Ni1 Ni2 45.528(10) 2_565 .
Ce1 Ni1 Ni2 45.529(10) 2 .
Ce2 Ni1 Ni2 140.006(18) 6_556 .
Ce1 Ni1 Ni2 92.756(14) 6_656 .
Al2 Ni1 Ni1 90.0 . 1_545
Al1 Ni1 Ni1 35.64(3) 2_554 1_545
Al1 Ni1 Ni1 144.36(3) 2_564 1_545
Al2 Ni1 Ni1 143.57(3) 5_666 1_545
Al2 Ni1 Ni1 36.43(3) 5_656 1_545
Ce2 Ni1 Ni1 90.0 . 1_545
Ce1 Ni1 Ni1 90.0 6_556 1_545
Ce1 Ni1 Ni1 131.962(9) 2_565 1_545
Ce1 Ni1 Ni1 48.038(9) 2 1_545
Ce2 Ni1 Ni1 90.0 6_556 1_545
Ce1 Ni1 Ni1 90.0 6_656 1_545
Ni2 Ni1 Ni1 90.0 . 1_545
Al2 Ni1 Ni1 90.0 . 1_565
Al1 Ni1 Ni1 144.36(3) 2_554 1_565
Al1 Ni1 Ni1 35.64(3) 2_564 1_565
Al2 Ni1 Ni1 36.43(3) 5_666 1_565
Al2 Ni1 Ni1 143.57(3) 5_656 1_565
Ce2 Ni1 Ni1 90.0 . 1_565
Ce1 Ni1 Ni1 90.0 6_556 1_565
Ce1 Ni1 Ni1 48.038(9) 2_565 1_565
Ce1 Ni1 Ni1 131.962(9) 2 1_565
Ce2 Ni1 Ni1 90.0 6_556 1_565
Ce1 Ni1 Ni1 90.0 6_656 1_565
Ni2 Ni1 Ni1 90.0 . 1_565
Ni1 Ni1 Ni1 180.0 1_545 1_565
Al2 Ni1 Ni1 34.043(18) . 5_666
Al1 Ni1 Ni1 152.98(4) 2_554 5_666
Al1 Ni1 Ni1 95.63(3) 2_564 5_666
Al2 Ni1 Ni1 33.40(3) 5_666 5_666
Al2 Ni1 Ni1 87.13(3) 5_656 5_666
Ce2 Ni1 Ni1 97.16(2) . 5_666
Ce1 Ni1 Ni1 130.16(2) 6_556 5_666
Ce1 Ni1 Ni1 62.016(13) 2_565 5_666
Ce1 Ni1 Ni1 100.55(2) 2 5_666
Ce2 Ni1 Ni1 146.277(14) 6_556 5_666
Ce1 Ni1 Ni1 44.405(12) 6_656 5_666
Ni2 Ni1 Ni1 62.175(16) . 5_666
Ni1 Ni1 Ni1 119.193(8) 1_545 5_666
Ni1 Ni1 Ni1 60.807(8) 1_565 5_666
Al2 Ni2 Al1 119.39(5) . .
Al2 Ni2 Al1 122.52(5) . 6_557
Al1 Ni2 Al1 118.09(5) . 6_557
Al2 Ni2 Ce1 69.97(2) . 2
Al1 Ni2 Ce1 134.078(10) . 2
Al1 Ni2 Ce1 70.95(2) 6_557 2
Al2 Ni2 Ce1 69.97(2) . 2_565
Al1 Ni2 Ce1 134.078(10) . 2_565
Al1 Ni2 Ce1 70.95(2) 6_557 2_565
Ce1 Ni2 Ce1 91.84(2) 2 2_565
Al2 Ni2 Ce2 134.961(10) . 2_565
Al1 Ni2 Ce2 70.40(3) . 2_565
Al1 Ni2 Ce2 66.99(2) 6_557 2_565
Ce1 Ni2 Ce2 137.93(2) 2 2_565
Ce1 Ni2 Ce2 74.087(11) 2_565 2_565
Al2 Ni2 Ce2 134.961(10) . 2
Al1 Ni2 Ce2 70.40(3) . 2
Al1 Ni2 Ce2 66.99(2) 6_557 2
Ce1 Ni2 Ce2 74.087(10) 2 2
Ce1 Ni2 Ce2 137.93(2) 2_565 2
Ce2 Ni2 Ce2 90.058(19) 2_565 2
Al2 Ni2 Ce2 70.78(2) . 5_666
Al1 Ni2 Ce2 67.27(3) . 5_666
Al1 Ni2 Ce2 135.011(10) 6_557 5_666
Ce1 Ni2 Ce2 140.72(2) 2 5_666
Ce1 Ni2 Ce2 76.232(9) 2_565 5_666
Ce2 Ni2 Ce2 75.081(8) 2_565 5_666
Ce2 Ni2 Ce2 137.66(2) 2 5_666
Al2 Ni2 Ce2 70.78(2) . 5_656
Al1 Ni2 Ce2 67.27(3) . 5_656
Al1 Ni2 Ce2 135.011(10) 6_557 5_656
Ce1 Ni2 Ce2 76.232(9) 2 5_656
Ce1 Ni2 Ce2 140.72(2) 2_565 5_656
Ce2 Ni2 Ce2 137.66(2) 2_565 5_656
Ce2 Ni2 Ce2 75.081(8) 2 5_656
Ce2 Ni2 Ce2 89.558(19) 5_666 5_656
Al2 Ni2 Ni1 37.86(3) . .
Al1 Ni2 Ni1 157.25(4) . .
Al1 Ni2 Ni1 84.66(3) 6_557 .
Ce1 Ni2 Ni1 50.058(11) 2 .
Ce1 Ni2 Ni1 50.058(11) 2_565 .
Ce2 Ni2 Ni1 123.356(14) 2_565 .
Ce2 Ni2 Ni1 123.356(14) 2 .
Ce2 Ni2 Ni1 97.241(16) 5_666 .
Ce2 Ni2 Ni1 97.241(16) 5_656 .
Al2 Ni2 Ni2 76.78(3) . 6_657
Al1 Ni2 Ni2 42.61(4) . 6_657
Al1 Ni2 Ni2 160.70(4) 6_557 6_657
Ce1 Ni2 Ni2 120.740(13) 2 6_657
Ce1 Ni2 Ni2 120.740(13) 2_565 6_657
Ce2 Ni2 Ni2 100.04(2) 2_565 6_657
Ce2 Ni2 Ni2 100.04(2) 2 6_657
Ce2 Ni2 Ni2 46.569(8) 5_666 6_657
Ce2 Ni2 Ni2 46.569(8) 5_656 6_657
Ni1 Ni2 Ni2 114.643(19) . 6_657
Al2 Ni2 Ni2 164.40(4) . 6_557
Al1 Ni2 Ni2 76.21(4) . 6_557
Al1 Ni2 Ni2 41.87(3) 6_557 6_557
Ce1 Ni2 Ni2 99.611(14) 2 6_557
Ce1 Ni2 Ni2 99.611(14) 2_565 6_557
Ce2 Ni2 Ni2 46.835(12) 2_565 6_557
Ce2 Ni2 Ni2 46.835(12) 2 6_557
Ce2 Ni2 Ni2 119.095(19) 5_666 6_557
Ce2 Ni2 Ni2 119.095(19) 5_656 6_557
Ni1 Ni2 Ni2 126.533(19) . 6_557
Ni2 Ni2 Ni2 118.82(3) 6_657 6_557
Al2 Ni2 Ni2 90.0 . 1_565
Al1 Ni2 Ni2 90.0 . 1_565
Al1 Ni2 Ni2 90.0 6_557 1_565
Ce1 Ni2 Ni2 135.922(10) 2 1_565
Ce1 Ni2 Ni2 44.078(10) 2_565 1_565
Ce2 Ni2 Ni2 44.971(9) 2_565 1_565
Ce2 Ni2 Ni2 135.029(9) 2 1_565
Ce2 Ni2 Ni2 45.221(9) 5_666 1_565
Ce2 Ni2 Ni2 134.779(9) 5_656 1_565
Ni1 Ni2 Ni2 90.0 . 1_565
Ni2 Ni2 Ni2 90.0 6_657 1_565
Ni2 Ni2 Ni2 90.0 6_557 1_565
Al2 Ni2 Ni2 90.0 . 1_545
Al1 Ni2 Ni2 90.0 . 1_545
Al1 Ni2 Ni2 90.0 6_557 1_545
Ce1 Ni2 Ni2 44.078(10) 2 1_545
Ce1 Ni2 Ni2 135.922(10) 2_565 1_545
Ce2 Ni2 Ni2 135.029(9) 2_565 1_545
Ce2 Ni2 Ni2 44.971(9) 2 1_545
Ce2 Ni2 Ni2 134.779(9) 5_666 1_545
Ce2 Ni2 Ni2 45.221(10) 5_656 1_545
Ni1 Ni2 Ni2 90.0 . 1_545
Ni2 Ni2 Ni2 90.0 6_657 1_545
Ni2 Ni2 Ni2 90.0 6_557 1_545
Ni2 Ni2 Ni2 180.00(5) 1_565 1_545
Al2 Ni2 Ni1 34.245(17) . 5_666
Al1 Ni2 Ni1 99.01(4) . 5_666
Al1 Ni2 Ni1 133.27(3) 6_557 5_666
Ce1 Ni2 Ni1 103.782(19) 2 5_666
Ce1 Ni2 Ni1 62.730(12) 2_565 5_666
Ce2 Ni2 Ni1 104.180(9) 2_565 5_666
Ce2 Ni2 Ni1 158.555(18) 2 5_666
Ce2 Ni2 Ni1 37.500(11) 5_666 5_666
Ce2 Ni2 Ni1 83.654(16) 5_656 5_666
Ni1 Ni2 Ni1 61.501(15) . 5_666
Ni2 Ni2 Ni1 62.136(11) 6_657 5_666
Ni2 Ni2 Ni1 150.818(7) 6_557 5_666
Ni2 Ni2 Ni1 61.008(6) 1_565 5_666
Ni2 Ni2 Ni1 118.992(6) 1_545 5_666
Ru1 Al1 Ni1 0.00(3) 2_565 2_565
Ru1 Al1 Ru1 108.72(6) 2_565 2
Ni1 Al1 Ru1 108.72(6) 2_565 2
Ru1 Al1 Ni1 108.72(6) 2_565 2
Ni1 Al1 Ni1 108.72(6) 2_565 2
Ru1 Al1 Ni1 0.00(2) 2 2
Ru1 Al1 Ni2 109.55(4) 2_565 .
Ni1 Al1 Ni2 109.55(4) 2_565 .
Ru1 Al1 Ni2 109.55(4) 2 .
Ni1 Al1 Ni2 109.55(4) 2 .
Ru1 Al1 Ru2 116.28(4) 2_565 6_657
Ni1 Al1 Ru2 116.28(4) 2_565 6_657
Ru1 Al1 Ru2 116.28(4) 2 6_657
Ni1 Al1 Ru2 116.28(4) 2 6_657
Ni2 Al1 Ru2 95.51(5) . 6_657
Ru1 Al1 Ni2 116.28(4) 2_565 6_657
Ni1 Al1 Ni2 116.28(4) 2_565 6_657
Ru1 Al1 Ni2 116.28(4) 2 6_657
Ni1 Al1 Ni2 116.28(4) 2 6_657
Ni2 Al1 Ni2 95.51(5) . 6_657
Ru2 Al1 Ni2 0.00(2) 6_657 6_657
Ru1 Al1 Al2 57.52(3) 2_565 6_557
Ni1 Al1 Al2 57.52(3) 2_565 6_557
Ru1 Al1 Al2 57.52(3) 2 6_557
Ni1 Al1 Al2 57.52(3) 2 6_557
Ni2 Al1 Al2 102.21(6) . 6_557
Ru2 Al1 Al2 162.28(7) 6_657 6_557
Ni2 Al1 Al2 162.28(7) 6_657 6_557
Ru1 Al1 Ce2 166.32(4) 2_565 5_656
Ni1 Al1 Ce2 166.32(4) 2_565 5_656
Ru1 Al1 Ce2 84.040(14) 2 5_656
Ni1 Al1 Ce2 84.040(14) 2 5_656
Ni2 Al1 Ce2 60.05(3) . 5_656
Ru2 Al1 Ce2 59.41(3) 6_657 5_656
Ni2 Al1 Ce2 59.41(3) 6_657 5_656
Al2 Al1 Ce2 130.72(4) 6_557 5_656
Ru1 Al1 Ce2 84.040(14) 2_565 5_666
Ni1 Al1 Ce2 84.040(14) 2_565 5_666
Ru1 Al1 Ce2 166.32(4) 2 5_666
Ni1 Al1 Ce2 166.32(4) 2 5_666
Ni2 Al1 Ce2 60.05(3) . 5_666
Ru2 Al1 Ce2 59.41(3) 6_657 5_666
Ni2 Al1 Ce2 59.41(3) 6_657 5_666
Al2 Al1 Ce2 130.72(4) 6_557 5_666
Ce2 Al1 Ce2 82.86(4) 5_656 5_666
Ru1 Al1 Ce1 63.27(3) 2_565 1_556
Ni1 Al1 Ce1 63.27(3) 2_565 1_556
Ru1 Al1 Ce1 63.27(3) 2 1_556
Ni1 Al1 Ce1 63.27(3) 2 1_556
Ni2 Al1 Ce1 164.53(7) . 1_556
Ru2 Al1 Ce1 99.96(5) 6_657 1_556
Ni2 Al1 Ce1 99.96(5) 6_657 1_556
Al2 Al1 Ce1 62.32(4) 6_557 1_556
Ce2 Al1 Ce1 129.08(3) 5_656 1_556
Ce2 Al1 Ce1 129.08(3) 5_666 1_556
Ni1 Al2 Ru1 112.56(4) . 5_666
Ni1 Al2 Ni1 112.56(4) . 5_666
Ru1 Al2 Ni1 0.00(2) 5_666 5_666
Ni1 Al2 Ru1 112.56(4) . 5_656
Ru1 Al2 Ru1 107.14(5) 5_666 5_656
Ni1 Al2 Ru1 107.14(5) 5_666 5_656
Ni1 Al2 Ni1 112.56(4) . 5_656
Ru1 Al2 Ni1 107.14(5) 5_666 5_656
Ni1 Al2 Ni1 107.14(5) 5_666 5_656
Ru1 Al2 Ni1 0.00(3) 5_656 5_656
Ni1 Al2 Ni2 102.81(5) . .
Ru1 Al2 Ni2 110.91(4) 5_666 .
Ni1 Al2 Ni2 110.91(4) 5_666 .
Ru1 Al2 Ni2 110.91(4) 5_656 .
Ni1 Al2 Ni2 110.91(4) 5_656 .
Ni1 Al2 Al1 152.40(7) . 6_657
Ru1 Al2 Al1 56.63(3) 5_666 6_657
Ni1 Al2 Al1 56.63(3) 5_666 6_657
Ru1 Al2 Al1 56.63(3) 5_656 6_657
Ni1 Al2 Al1 56.63(3) 5_656 6_657
Ni2 Al2 Al1 104.80(6) . 6_657
Ni1 Al2 Al2 57.01(5) . 5_656
Ru1 Al2 Al2 127.61(8) 5_666 5_656
Ni1 Al2 Al2 127.61(8) 5_666 5_656
Ru1 Al2 Al2 55.55(3) 5_656 5_656
Ni1 Al2 Al2 55.55(3) 5_656 5_656
Ni2 Al2 Al2 121.47(6) . 5_656
Al1 Al2 Al2 106.97(6) 6_657 5_656
Ni1 Al2 Al2 57.01(5) . 5_666
Ru1 Al2 Al2 55.55(3) 5_666 5_666
Ni1 Al2 Al2 55.55(3) 5_666 5_666
Ru1 Al2 Al2 127.61(8) 5_656 5_666
Ni1 Al2 Al2 127.61(8) 5_656 5_666
Ni2 Al2 Al2 121.47(6) . 5_666
Al1 Al2 Al2 106.97(6) 6_657 5_666
Al2 Al2 Al2 93.90(8) 5_656 5_666
Ni1 Al2 Ce1 86.33(4) . 6_656
Ru1 Al2 Ce1 64.68(3) 5_666 6_656
Ni1 Al2 Ce1 64.68(3) 5_666 6_656
Ru1 Al2 Ce1 64.68(3) 5_656 6_656
Ni1 Al2 Ce1 64.68(3) 5_656 6_656
Ni2 Al2 Ce1 170.87(6) . 6_656
Al1 Al2 Ce1 66.07(4) 6_657 6_656
Al2 Al2 Ce1 63.53(5) 5_656 6_656
Al2 Al2 Ce1 63.53(5) 5_666 6_656

loop_
_geom_bond_atom_site_label_1
_geom_bond_atom_site_label_2
_geom_bond_distance
_geom_bond_site_symmetry_2
Ce1 Ru2 2.9130(5) 2_564
Ce1 Ni2 2.9130(5) 2_564
Ce1 Ru2 2.9130(5) 2_554
Ce1 Ni2 2.9130(5) 2_554
Ce1 Ru1 3.0646(7) 6_656
Ce1 Ni1 3.0646(7) 6_656
Ce1 Ru1 3.1298(5) 2_554
Ce1 Ni1 3.1298(5) 2_554
Ce1 Ru1 3.1298(5) 2_564
Ce1 Ni1 3.1298(5) 2_564
Ce1 Al2 3.1786(14) 6_556
Ce1 Al2 3.1923(11) 2_554
Ce1 Al2 3.1923(11) 2_564
Ce1 Al1 3.2808(15) 1_554
Ce1 Al1 3.2976(13) 5_666
Ce1 Al1 3.2976(13) 5_656
Ce1 Ce1 3.4831(5) 5_665
Ce1 Ce1 3.4831(5) 5_655
Ce1 Ce2 3.5370(5) .
Ce1 Ce2 3.6323(5) 6_556
Ce1 Ni1 3.9500(7) 6_556
Ce1 Ce1 4.1854(2) 1_545
Ce1 Ce1 4.1854(2) 1_565
Ce2 Ni1 2.6673(7) .
Ce2 Ru2 2.9580(5) 2_554
Ce2 Ni2 2.9580(5) 2_554
Ce2 Ru2 2.9580(5) 2_564
Ce2 Ni2 2.9580(5) 2_564
Ce2 Ru2 2.9710(5) 5_666
Ce2 Ni2 2.9710(5) 5_666
Ce2 Ru2 2.9710(5) 5_656
Ce2 Ni2 2.9710(5) 5_656
Ce2 Al1 3.1627(12) 5_656
Ce2 Al1 3.1627(12) 5_666
Ce2 Al2 3.2610(11) 5_666
Ce2 Al2 3.2610(11) 5_656
Ce2 Al1 3.2825(13) 2_554
Ce2 Al1 3.2825(13) 2_564
Ce2 Ce2 3.6127(3) 6_656
Ce2 Ce2 3.6127(3) 6_556
Ce2 Ce1 3.6322(4) 6_656
Ce2 Ni1 3.8655(7) 6_656
Ce2 Ce2 4.1854(2) 1_565
Ce2 Ce2 4.1854(2) 1_545
Ni1 Al2 2.5572(16) .
Ni1 Al1 2.5750(9) 2_554
Ni1 Al1 2.5750(9) 2_564
Ni1 Al2 2.6010(9) 5_666
Ni1 Al2 2.6010(9) 5_656
Ni1 Ce1 3.0647(7) 6_556
Ni1 Ce1 3.1298(5) 2_565
Ni1 Ce1 3.1298(5) 2
Ni1 Ce2 3.8655(7) 6_556
Ni1 Ce1 3.9499(7) 6_656
Ni1 Ni2 4.0628(9) .
Ni1 Ni1 4.1854(2) 1_545
Ni1 Ni1 4.1854(2) 1_565
Ni1 Ni1 4.2905(10) 5_666
Ni2 Al2 2.6407(16) .
Ni2 Al1 2.7268(17) .
Ni2 Al1 2.7656(19) 6_557
Ni2 Ce1 2.9130(5) 2
Ni2 Ce1 2.9130(5) 2_565
Ni2 Ce2 2.9580(5) 2_565
Ni2 Ce2 2.9580(5) 2
Ni2 Ce2 2.9710(5) 5_666
Ni2 Ce2 2.9710(5) 5_656
Ni2 Ni2 4.0661(7) 6_657
Ni2 Ni2 4.0661(7) 6_557
Ni2 Ni2 4.1854(2) 1_565
Ni2 Ni2 4.1854(2) 1_545
Ni2 Ni1 4.3176(8) 5_666
Al1 Ru1 2.5750(9) 2_565
Al1 Ni1 2.5750(9) 2_565
Al1 Ru1 2.5750(9) 2
Al1 Ni1 2.5750(9) 2
Al1 Ru2 2.7656(19) 6_657
Al1 Ni2 2.7656(19) 6_657
Al1 Al2 2.813(2) 6_557
Al1 Ce2 3.1627(12) 5_656
Al1 Ce2 3.1627(12) 5_666
Al1 Ce1 3.2808(15) 1_556
Al2 Ru1 2.6010(9) 5_666
Al2 Ni1 2.6010(9) 5_666
Al2 Ru1 2.6010(9) 5_656
Al2 Ni1 2.6010(9) 5_656
Al2 Al1 2.813(2) 6_657
Al2 Al2 2.8637(19) 5_656
Al2 Al2 2.8637(19) 5_666
Al2 Ce1 3.1786(14) 6_656
